data_7111337
loop_
_publ_author_name
'Likhar, Pravin R.'
'Zirngast, Michaela'
'Baumgartner, Judith'
'Marschner, Christoph'

_publ_section_title
;
 Preparation and structural characterisation of
 methoxybis(trimethylsilyl)silyl potassium and its condensation product
;
_journal_issue 15
_journal_name_full 'Chemical Communications'
_journal_page_first 1764
_journal_page_last 1765
_journal_paper_doi 10.1039/b406074a
_journal_year 2004
_chemical_formula_sum 'C19 H45 K O7 Si3'
_chemical_formula_weight 508.92
_chemical_name_systematic
;
?
;
_space_group_IT_number 61
_symmetry_cell_setting orthorhombic
_symmetry_space_group_name_Hall '-P 2ac 2ab'
_symmetry_space_group_name_H-M 'P b c a'
_atom_sites_solution_hydrogens geom
_atom_sites_solution_primary direct
_atom_sites_solution_secondary difmap
_audit_creation_method SHELXL-97
_cell_angle_alpha 90.00
_cell_angle_beta 90.00
_cell_angle_gamma 90.00
_cell_formula_units_Z 8
_cell_length_a 9.6523(19)
_cell_length_b 18.092(4)
_cell_length_c 34.297(7)
_cell_measurement_temperature 100(2)
_cell_volume 5989(2)
_computing_cell_refinement 'Bruker SAINT (1998)'
_computing_data_collection 'Bruker SMART (1998)'
_computing_data_reduction 'Bruker SHELXTL'
_computing_molecular_graphics 'Bruker SHELXTL'
_computing_publication_material 'Bruker SHELXTL-97'
_computing_structure_refinement 'SHELXL-97 (Sheldrick, 1997)'
_computing_structure_solution 'SHELXS-97 (Sheldrick, 1990)'
_diffrn_ambient_temperature 100(2)
_diffrn_measured_fraction_theta_full 1.000
_diffrn_measured_fraction_theta_max 1.000
_diffrn_measurement_device_type 'Bruker P4'
_diffrn_measurement_method '\w scans'
_diffrn_radiation_monochromator graphite
_diffrn_radiation_source 'fine-focus sealed tube'
_diffrn_radiation_type MoK\a
_diffrn_radiation_wavelength 0.71073
_diffrn_reflns_av_R_equivalents 0.0938
_diffrn_reflns_av_sigmaI/netI 0.0520
_diffrn_reflns_limit_h_max 11
_diffrn_reflns_limit_h_min -11
_diffrn_reflns_limit_k_max 21
_diffrn_reflns_limit_k_min -21
_diffrn_reflns_limit_l_max 40
_diffrn_reflns_limit_l_min -40
_diffrn_reflns_number 40265
_diffrn_reflns_theta_full 25.00
_diffrn_reflns_theta_max 25.00
_diffrn_reflns_theta_min 2.25
_exptl_absorpt_coefficient_mu 0.328
_exptl_absorpt_correction_type SADABS
_exptl_absorpt_process_details XPREP
_exptl_crystal_colour 'slight yellow'
_exptl_crystal_density_diffrn 1.129
_exptl_crystal_density_method 'not measured'
_exptl_crystal_description blocks
_exptl_crystal_F_000 2208
_exptl_crystal_size_max 0.46
_exptl_crystal_size_mid 0.33
_exptl_crystal_size_min 0.28
_refine_diff_density_max 0.505
_refine_diff_density_min -0.331
_refine_diff_density_rms 0.085
_refine_ls_extinction_method none
_refine_ls_goodness_of_fit_ref 1.184
_refine_ls_hydrogen_treatment mixed
_refine_ls_matrix_type full
_refine_ls_number_parameters 289
_refine_ls_number_reflns 5291
_refine_ls_number_restraints 0
_refine_ls_restrained_S_all 1.184
_refine_ls_R_factor_all 0.0888
_refine_ls_R_factor_gt 0.0741
_refine_ls_shift/su_max 0.011
_refine_ls_shift/su_mean 0.000
_refine_ls_structure_factor_coef Fsqd
_refine_ls_weighting_details 'calc w=1/[\s^2^(Fo^2^)+(0.0559P)^2^+6.5766P] where P=(Fo^2^+2Fc^2^)/3'
_refine_ls_weighting_scheme calc
_refine_ls_wR_factor_gt 0.1520
_refine_ls_wR_factor_ref 0.1593
_reflns_number_gt 4350
_reflns_number_total 5291
_reflns_threshold_expression >2sigma(I)
_cod_data_source_file b406074asup1.cif
_cod_data_source_block 147j
_cod_original_sg_symbol_H-M Pbca
_cod_database_code 7111337

loop_
_symmetry_equiv_pos_as_xyz
'x, y, z'
'-x+1/2, -y, z+1/2'
'-x, y+1/2, -z+1/2'
'x+1/2, -y+1/2, -z'
'-x, -y, -z'
'x-1/2, y, -z-1/2'
'x, -y-1/2, z-1/2'
'-x-1/2, y-1/2, z'

loop_
_atom_site_label
_atom_site_type_symbol
_atom_site_fract_x
_atom_site_fract_y
_atom_site_fract_z
_atom_site_U_iso_or_equiv
_atom_site_adp_type
_atom_site_occupancy
_atom_site_symmetry_multiplicity
_atom_site_calc_flag
_atom_site_refinement_flags
K1 K 0.28693(8) 0.04524(4) 0.13441(2) 0.0312(2) Uani 1 1 d .
Si1 Si 0.02958(11) 0.18728(6) 0.12833(3) 0.0330(3) Uani 1 1 d .
Si2 Si -0.00374(12) 0.29121(6) 0.16914(3) 0.0346(3) Uani 1 1 d .
Si3 Si -0.04862(12) 0.23697(6) 0.06836(3) 0.0392(3) Uani 1 1 d .
O1 O 0.0683(3) -0.05888(15) 0.14160(8) 0.0441(7) Uani 1 1 d .
O2 O 0.1499(3) -0.00377(15) 0.06815(8) 0.0427(7) Uani 1 1 d .
O3 O 0.4295(3) 0.03647(15) 0.06032(7) 0.0408(7) Uani 1 1 d .
O4 O 0.5592(3) 0.09842(15) 0.12716(7) 0.0385(6) Uani 1 1 d .
O5 O 0.4599(3) 0.06579(14) 0.20293(7) 0.0372(6) Uani 1 1 d .
O6 O 0.1885(3) 0.00878(15) 0.20930(8) 0.0411(7) Uani 1 1 d .
O7 O 0.2103(3) 0.18187(15) 0.12372(9) 0.0470(7) Uani 1 1 d .
C1 C -0.0257(5) -0.0479(3) 0.11029(13) 0.0521(12) Uani 1 1 d .
H1A H -0.0629 0.0019 0.1113 0.063 Uiso 1 1 calc R
H1B H -0.1021 -0.0824 0.1124 0.063 Uiso 1 1 calc R
C2 C 0.0487(5) -0.0594(3) 0.07252(13) 0.0514(12) Uani 1 1 d .
H2A H 0.0924 -0.1077 0.0723 0.062 Uiso 1 1 calc R
H2B H -0.0166 -0.0572 0.0510 0.062 Uiso 1 1 calc R
C3 C 0.2218(5) -0.0076(3) 0.03213(11) 0.0480(11) Uani 1 1 d .
H3A H 0.1573 -0.0008 0.0108 0.058 Uiso 1 1 calc R
H3B H 0.2647 -0.0558 0.0293 0.058 Uiso 1 1 calc R
C4 C 0.3307(5) 0.0514(2) 0.03084(11) 0.0477(11) Uani 1 1 d .
H4A H 0.3753 0.0517 0.0055 0.057 Uiso 1 1 calc R
H4B H 0.2889 0.0994 0.0351 0.057 Uiso 1 1 calc R
C5 C 0.5445(4) 0.0855(2) 0.05873(11) 0.0443(10) Uani 1 1 d .
H5A H 0.5120 0.1362 0.0581 0.053 Uiso 1 1 calc R
H5B H 0.5977 0.0764 0.0352 0.053 Uiso 1 1 calc R
C6 C 0.6337(4) 0.0737(2) 0.09385(12) 0.0432(10) Uani 1 1 d .
H6A H 0.6562 0.0217 0.0965 0.052 Uiso 1 1 calc R
H6B H 0.7194 0.1012 0.0913 0.052 Uiso 1 1 calc R
C7 C 0.6423(4) 0.1008(2) 0.16129(12) 0.0438(10) Uani 1 1 d .
H7A H 0.7177 0.1356 0.1578 0.053 Uiso 1 1 calc R
H7B H 0.6817 0.0524 0.1664 0.053 Uiso 1 1 calc R
C8 C 0.5538(4) 0.1241(2) 0.19472(12) 0.0432(10) Uani 1 1 d .
H8A H 0.6108 0.1342 0.2174 0.052 Uiso 1 1 calc R
H8B H 0.5033 0.1687 0.1881 0.052 Uiso 1 1 calc R
C9 C 0.3731(5) 0.0788(2) 0.23566(11) 0.0440(10) Uani 1 1 d .
H9A H 0.3166 0.1224 0.2313 0.053 Uiso 1 1 calc R
H9B H 0.4288 0.0868 0.2588 0.053 Uiso 1 1 calc R
C10 C 0.2830(5) 0.0125(2) 0.24085(11) 0.0444(10) Uani 1 1 d .
H10A H 0.3394 -0.0319 0.2415 0.053 Uiso 1 1 calc R
H10B H 0.2327 0.0161 0.2653 0.053 Uiso 1 1 calc R
C11 C 0.1068(5) -0.0563(3) 0.21002(13) 0.0496(11) Uani 1 1 d .
H11A H 0.0611 -0.0609 0.2351 0.059 Uiso 1 1 calc R
H11B H 0.1653 -0.0993 0.2063 0.059 Uiso 1 1 calc R
C12 C 0.0012(5) -0.0523(3) 0.17834(13) 0.0540(12) Uani 1 1 d .
H12A H -0.0657 -0.0918 0.1815 0.065 Uiso 1 1 calc R
H12B H -0.0477 -0.0055 0.1797 0.065 Uiso 1 1 calc R
C13 C 0.2968(5) 0.2427(3) 0.11591(17) 0.0665(15) Uani 1 1 d .
H13A H 0.2745 0.2628 0.0908 0.100 Uiso 1 1 calc R
H13B H 0.3918 0.2270 0.1161 0.100 Uiso 1 1 calc R
H13C H 0.2832 0.2799 0.1355 0.100 Uiso 1 1 calc R
C14 C 0.1001(6) 0.2772(3) 0.21530(13) 0.0606(14) Uani 1 1 d .
H14A H 0.1971 0.2764 0.2091 0.091 Uiso 1 1 calc R
H14B H 0.0744 0.2311 0.2271 0.091 Uiso 1 1 calc R
H14C H 0.0816 0.3169 0.2331 0.091 Uiso 1 1 calc R
C15 C -0.1902(5) 0.2966(3) 0.18559(14) 0.0593(13) Uani 1 1 d .
H15A H -0.2130 0.2531 0.2003 0.089 Uiso 1 1 calc R
H15B H -0.2496 0.2997 0.1632 0.089 Uiso 1 1 calc R
H15C H -0.2028 0.3396 0.2016 0.089 Uiso 1 1 calc R
C16 C 0.0420(6) 0.3878(2) 0.15209(15) 0.0478(11) Uani 1 1 d .
C17 C -0.2319(5) 0.2735(3) 0.07367(15) 0.0643(14) Uani 1 1 d .
H17A H -0.2754 0.2753 0.0485 0.096 Uiso 1 1 calc R
H17B H -0.2293 0.3223 0.0846 0.096 Uiso 1 1 calc R
H17C H -0.2837 0.2414 0.0905 0.096 Uiso 1 1 calc R
C18 C 0.0498(6) 0.3137(3) 0.04313(15) 0.0743(17) Uani 1 1 d .
H18A H 0.1420 0.2973 0.0373 0.111 Uiso 1 1 calc R
H18B H 0.0540 0.3561 0.0599 0.111 Uiso 1 1 calc R
H18C H 0.0032 0.3267 0.0194 0.111 Uiso 1 1 calc R
C19 C -0.0564(5) 0.1621(3) 0.02978(13) 0.0554(12) Uani 1 1 d .
H19A H -0.1057 0.1802 0.0074 0.083 Uiso 1 1 calc R
H19B H -0.1033 0.1196 0.0401 0.083 Uiso 1 1 calc R
H19C H 0.0360 0.1486 0.0223 0.083 Uiso 1 1 calc R
H1 H -0.015(5) 0.402(3) 0.1318(14) 0.058(15) Uiso 1 1 d .
H2 H 0.014(5) 0.422(3) 0.1721(15) 0.063(14) Uiso 1 1 d .
H3 H 0.138(5) 0.392(3) 0.1441(14) 0.061(15) Uiso 1 1 d .

loop_
_atom_site_aniso_label
_atom_site_aniso_U_11
_atom_site_aniso_U_22
_atom_site_aniso_U_33
_atom_site_aniso_U_23
_atom_site_aniso_U_13
_atom_site_aniso_U_12
K1 0.0347(4) 0.0297(4) 0.0292(4) 0.0010(3) -0.0017(3) -0.0006(3)
Si1 0.0362(6) 0.0235(5) 0.0393(6) 0.0002(4) 0.0003(5) 0.0003(4)
Si2 0.0433(6) 0.0276(5) 0.0328(6) -0.0001(4) -0.0026(5) -0.0003(5)
Si3 0.0466(7) 0.0372(6) 0.0339(6) -0.0018(5) -0.0014(5) 0.0041(5)
O1 0.0375(15) 0.0460(17) 0.0488(17) -0.0024(13) -0.0002(13) -0.0020(13)
O2 0.0468(17) 0.0420(16) 0.0392(16) -0.0102(12) -0.0085(13) 0.0017(14)
O3 0.0485(17) 0.0455(16) 0.0285(14) 0.0038(12) -0.0042(12) -0.0004(14)
O4 0.0339(14) 0.0489(16) 0.0325(14) 0.0004(12) -0.0007(12) 0.0011(13)
O5 0.0428(16) 0.0393(15) 0.0295(14) -0.0059(11) 0.0009(12) -0.0012(13)
O6 0.0406(16) 0.0480(17) 0.0348(15) 0.0073(12) 0.0043(12) 0.0040(13)
O7 0.0407(17) 0.0305(15) 0.070(2) 0.0006(13) 0.0017(15) 0.0017(13)
C1 0.040(2) 0.051(3) 0.065(3) -0.007(2) -0.011(2) -0.005(2)
C2 0.052(3) 0.050(3) 0.053(3) -0.009(2) -0.019(2) -0.006(2)
C3 0.060(3) 0.053(3) 0.031(2) -0.0050(19) -0.015(2) 0.008(2)
C4 0.064(3) 0.050(3) 0.029(2) 0.0015(18) -0.006(2) 0.006(2)
C5 0.048(3) 0.054(3) 0.031(2) 0.0028(18) 0.0100(19) -0.001(2)
C6 0.038(2) 0.046(2) 0.045(2) 0.0002(19) 0.0082(19) -0.0007(19)
C7 0.035(2) 0.053(3) 0.044(2) 0.002(2) -0.0066(19) -0.012(2)
C8 0.050(3) 0.042(2) 0.038(2) -0.0060(18) -0.009(2) -0.006(2)
C9 0.057(3) 0.048(3) 0.028(2) -0.0045(18) -0.0002(19) 0.007(2)
C10 0.055(3) 0.052(3) 0.026(2) 0.0011(18) 0.0064(19) 0.006(2)
C11 0.045(3) 0.055(3) 0.048(3) 0.011(2) 0.013(2) -0.001(2)
C12 0.037(2) 0.066(3) 0.059(3) 0.000(2) 0.008(2) -0.011(2)
C13 0.044(3) 0.045(3) 0.111(4) 0.013(3) 0.004(3) 0.002(2)
C14 0.091(4) 0.045(3) 0.045(3) 0.006(2) -0.025(3) -0.009(3)
C15 0.061(3) 0.057(3) 0.059(3) -0.019(2) 0.014(2) 0.000(2)
C16 0.068(4) 0.031(2) 0.044(3) -0.001(2) -0.001(3) 0.003(2)
C17 0.062(3) 0.071(3) 0.060(3) -0.015(3) -0.013(3) 0.024(3)
C18 0.113(5) 0.062(3) 0.048(3) 0.014(2) 0.003(3) -0.018(3)
C19 0.060(3) 0.063(3) 0.043(3) -0.014(2) -0.003(2) 0.004(2)

loop_
_atom_type_symbol
_atom_type_description
_atom_type_scat_dispersion_real
_atom_type_scat_dispersion_imag
_atom_type_scat_source
C C 0.0033 0.0016 'International Tables Vol C Tables 4.2.6.8 and 6.1.1.4'
H H 0.0000 0.0000 'International Tables Vol C Tables 4.2.6.8 and 6.1.1.4'
O O 0.0106 0.0060 'International Tables Vol C Tables 4.2.6.8 and 6.1.1.4'
Si Si 0.0817 0.0704 'International Tables Vol C Tables 4.2.6.8 and 6.1.1.4'
K K 0.2009 0.2494 'International Tables Vol C Tables 4.2.6.8 and 6.1.1.4'

loop_
_geom_angle_atom_site_label_1
_geom_angle_atom_site_label_2
_geom_angle_atom_site_label_3
_geom_angle
_geom_angle_site_symmetry_1
_geom_angle_site_symmetry_3
O7 K1 O2 93.02(9) . .
O7 K1 O4 85.89(9) . .
O2 K1 O4 118.86(8) . .
O7 K1 O6 104.75(9) . .
O2 K1 O6 120.74(9) . .
O4 K1 O6 118.45(8) . .
O7 K1 O1 115.50(9) . .
O2 K1 O1 60.32(8) . .
O4 K1 O1 158.44(9) . .
O6 K1 O1 60.98(8) . .
O7 K1 O3 93.64(9) . .
O2 K1 O3 59.33(8) . .
O4 K1 O3 59.75(8) . .
O6 K1 O3 161.46(8) . .
O1 K1 O3 113.16(8) . .
O7 K1 O5 98.95(9) . .
O2 K1 O5 167.63(8) . .
O4 K1 O5 59.38(7) . .
O6 K1 O5 59.10(8) . .
O1 K1 O5 116.20(8) . .
O3 K1 O5 116.35(8) . .
O7 K1 C16 166.54(12) . 8_655
O2 K1 C16 96.39(11) . 8_655
O4 K1 C16 81.15(11) . 8_655
O6 K1 C16 78.58(11) . 8_655
O1 K1 C16 77.66(12) . 8_655
O3 K1 C16 82.98(11) . 8_655
O5 K1 C16 71.29(10) . 8_655
O7 K1 Si1 27.63(6) . .
O2 K1 Si1 81.43(6) . .
O4 K1 Si1 113.45(6) . .
O6 K1 Si1 89.27(6) . .
O1 K1 Si1 88.03(6) . .
O3 K1 Si1 108.55(6) . .
O5 K1 Si1 110.72(6) . .
C16 K1 Si1 164.47(10) 8_655 .
O7 Si1 Si2 103.46(11) . .
O7 Si1 Si3 105.06(11) . .
Si2 Si1 Si3 99.72(5) . .
O7 Si1 K1 43.55(9) . .
Si2 Si1 K1 129.06(5) . .
Si3 Si1 K1 122.97(5) . .
C15 Si2 C14 105.2(2) . .
C15 Si2 C16 105.5(2) . .
C14 Si2 C16 105.0(2) . .
C15 Si2 Si1 110.31(15) . .
C14 Si2 Si1 108.45(16) . .
C16 Si2 Si1 121.23(17) . .
C18 Si3 C19 103.0(2) . .
C18 Si3 C17 104.8(3) . .
C19 Si3 C17 106.2(2) . .
C18 Si3 Si1 121.05(18) . .
C19 Si3 Si1 110.34(16) . .
C17 Si3 Si1 110.24(17) . .
C1 O1 C12 111.6(3) . .
C1 O1 K1 108.4(2) . .
C12 O1 K1 111.1(2) . .
C2 O2 C3 113.4(3) . .
C2 O2 K1 118.1(2) . .
C3 O2 K1 119.7(2) . .
C4 O3 C5 112.3(3) . .
C4 O3 K1 107.2(2) . .
C5 O3 K1 111.7(2) . .
C7 O4 C6 112.7(3) . .
C7 O4 K1 117.8(2) . .
C6 O4 K1 115.9(2) . .
C8 O5 C9 114.2(3) . .
C8 O5 K1 107.6(2) . .
C9 O5 K1 108.8(2) . .
C10 O6 C11 112.6(3) . .
C10 O6 K1 117.9(2) . .
C11 O6 K1 113.5(2) . .
C13 O7 Si1 124.3(3) . .
C13 O7 K1 126.9(2) . .
Si1 O7 K1 108.82(13) . .
O1 C1 C2 109.2(4) . .
O2 C2 C1 108.9(3) . .
O2 C3 C4 109.5(3) . .
O3 C4 C3 108.4(3) . .
O3 C5 C6 109.2(3) . .
O4 C6 C5 108.1(3) . .
O4 C7 C8 108.6(3) . .
O5 C8 C7 108.0(3) . .
O5 C9 C10 107.7(3) . .
O6 C10 C9 108.8(3) . .
O6 C11 C12 109.1(4) . .
O1 C12 C11 109.3(4) . .
Si2 C16 K1 162.8(3) . 8_665

loop_
_geom_bond_atom_site_label_1
_geom_bond_atom_site_label_2
_geom_bond_distance
_geom_bond_site_symmetry_2
K1 O7 2.606(3) .
K1 O2 2.775(3) .
K1 O4 2.809(3) .
K1 O6 2.817(3) .
K1 O1 2.839(3) .
K1 O3 2.894(3) .
K1 O5 2.906(3) .
K1 C16 3.349(5) 8_655
K1 Si1 3.5802(14) .
Si1 O7 1.754(3) .
Si1 Si2 2.3661(15) .
Si1 Si3 2.3682(16) .
Si2 C15 1.889(5) .
Si2 C14 1.891(4) .
Si2 C16 1.894(5) .
Si3 C18 1.892(5) .
Si3 C19 1.895(4) .
Si3 C17 1.897(5) .
O1 C1 1.420(5) .
O1 C12 1.422(5) .
O2 C2 1.411(5) .
O2 C3 1.419(5) .
O3 C4 1.416(5) .
O3 C5 1.422(5) .
O4 C7 1.420(5) .
O4 C6 1.422(5) .
O5 C8 1.419(5) .
O5 C9 1.420(5) .
O6 C10 1.416(5) .
O6 C11 1.417(5) .
O7 C13 1.408(5) .
C1 C2 1.496(6) .
C3 C4 1.498(6) .
C5 C6 1.496(6) .
C7 C8 1.491(6) .
C9 C10 1.492(6) .
C11 C12 1.491(6) .
C16 K1 3.349(5) 8_665

loop_
_geom_torsion_atom_site_label_1
_geom_torsion_atom_site_label_2
_geom_torsion_atom_site_label_3
_geom_torsion_atom_site_label_4
_geom_torsion
_geom_torsion_site_symmetry_1
_geom_torsion_site_symmetry_4
O2 K1 Si1 O7 -113.74(16) . .
O4 K1 Si1 O7 4.08(16) . .
O6 K1 Si1 O7 125.00(16) . .
O1 K1 Si1 O7 -174.01(16) . .
O3 K1 Si1 O7 -60.22(16) . .
O5 K1 Si1 O7 68.64(16) . .
C16 K1 Si1 O7 163.2(4) 8_655 .
O7 K1 Si1 Si2 -65.26(16) . .
O2 K1 Si1 Si2 -178.99(9) . .
O4 K1 Si1 Si2 -61.17(9) . .
O6 K1 Si1 Si2 59.75(9) . .
O1 K1 Si1 Si2 120.73(8) . .
O3 K1 Si1 Si2 -125.47(8) . .
O5 K1 Si1 Si2 3.39(9) . .
C16 K1 Si1 Si2 98.0(4) 8_655 .
O7 K1 Si1 Si3 76.54(16) . .
O2 K1 Si1 Si3 -37.20(8) . .
O4 K1 Si1 Si3 80.62(8) . .
O6 K1 Si1 Si3 -158.46(8) . .
O1 K1 Si1 Si3 -97.47(8) . .
O3 K1 Si1 Si3 16.32(9) . .
O5 K1 Si1 Si3 145.18(8) . .
C16 K1 Si1 Si3 -120.2(3) 8_655 .
O7 Si1 Si2 C15 -169.4(2) . .
Si3 Si1 Si2 C15 82.39(18) . .
K1 Si1 Si2 C15 -129.38(18) . .
O7 Si1 Si2 C14 -54.7(2) . .
Si3 Si1 Si2 C14 -162.90(18) . .
K1 Si1 Si2 C14 -14.66(19) . .
O7 Si1 Si2 C16 66.7(2) . .
Si3 Si1 Si2 C16 -41.5(2) . .
K1 Si1 Si2 C16 106.8(2) . .
O7 Si1 Si3 C18 -40.0(2) . .
Si2 Si1 Si3 C18 66.9(2) . .
K1 Si1 Si3 C18 -84.0(2) . .
O7 Si1 Si3 C19 80.2(2) . .
Si2 Si1 Si3 C19 -172.89(17) . .
K1 Si1 Si3 C19 36.27(18) . .
O7 Si1 Si3 C17 -162.8(2) . .
Si2 Si1 Si3 C17 -55.87(19) . .
K1 Si1 Si3 C17 153.29(18) . .
O7 K1 O1 C1 49.4(3) . .
O2 K1 O1 C1 -28.8(2) . .
O4 K1 O1 C1 -122.7(3) . .
O6 K1 O1 C1 142.7(3) . .
O3 K1 O1 C1 -56.9(3) . .
O5 K1 O1 C1 164.7(2) . .
C16 K1 O1 C1 -133.6(3) 8_655 .
Si1 K1 O1 C1 52.5(2) . .
O7 K1 O1 C12 -73.5(3) . .
O2 K1 O1 C12 -151.7(3) . .
O4 K1 O1 C12 114.3(3) . .
O6 K1 O1 C12 19.8(3) . .
O3 K1 O1 C12 -179.8(3) . .
O5 K1 O1 C12 41.7(3) . .
C16 K1 O1 C12 103.5(3) 8_655 .
Si1 K1 O1 C12 -70.4(3) . .
O7 K1 O2 C2 -122.3(3) . .
O4 K1 O2 C2 150.8(3) . .
O6 K1 O2 C2 -13.1(3) . .
O1 K1 O2 C2 -4.5(3) . .
O3 K1 O2 C2 145.3(3) . .
O5 K1 O2 C2 72.5(5) . .
C16 K1 O2 C2 67.4(3) 8_655 .
Si1 K1 O2 C2 -97.1(3) . .
O7 K1 O2 C3 92.4(3) . .
O4 K1 O2 C3 5.4(3) . .
O6 K1 O2 C3 -158.5(3) . .
O1 K1 O2 C3 -149.8(3) . .
O3 K1 O2 C3 -0.1(3) . .
O5 K1 O2 C3 -72.9(5) . .
C16 K1 O2 C3 -78.0(3) 8_655 .
Si1 K1 O2 C3 117.5(3) . .
O7 K1 O3 C4 -59.0(2) . .
O2 K1 O3 C4 32.4(2) . .
O4 K1 O3 C4 -142.1(3) . .
O6 K1 O3 C4 128.2(3) . .
O1 K1 O3 C4 60.8(2) . .
O5 K1 O3 C4 -160.9(2) . .
C16 K1 O3 C4 134.1(3) 8_655 .
Si1 K1 O3 C4 -35.2(2) . .
O7 K1 O3 C5 64.5(2) . .
O2 K1 O3 C5 155.8(3) . .
O4 K1 O3 C5 -18.6(2) . .
O6 K1 O3 C5 -108.4(3) . .
O1 K1 O3 C5 -175.8(2) . .
O5 K1 O3 C5 -37.4(3) . .
C16 K1 O3 C5 -102.4(3) 8_655 .
Si1 K1 O3 C5 88.3(2) . .
O7 K1 O4 C7 108.6(3) . .
O2 K1 O4 C7 -160.2(3) . .
O6 K1 O4 C7 4.0(3) . .
O1 K1 O4 C7 -78.5(3) . .
O3 K1 O4 C7 -154.8(3) . .
O5 K1 O4 C7 5.7(2) . .
C16 K1 O4 C7 -67.8(3) 8_655 .
Si1 K1 O4 C7 106.7(3) . .
O7 K1 O4 C6 -113.7(3) . .
O2 K1 O4 C6 -22.5(3) . .
O6 K1 O4 C6 141.8(2) . .
O1 K1 O4 C6 59.2(4) . .
O3 K1 O4 C6 -17.0(2) . .
O5 K1 O4 C6 143.4(3) . .
C16 K1 O4 C6 70.0(3) 8_655 .
Si1 K1 O4 C6 -115.6(2) . .
O7 K1 O5 C8 -50.6(2) . .
O2 K1 O5 C8 114.6(4) . .
O4 K1 O5 C8 29.2(2) . .
O6 K1 O5 C8 -152.5(2) . .
O1 K1 O5 C8 -174.8(2) . .
O3 K1 O5 C8 48.1(2) . .
C16 K1 O5 C8 119.9(2) 8_655 .
Si1 K1 O5 C8 -76.5(2) . .
O7 K1 O5 C9 73.6(2) . .
O2 K1 O5 C9 -121.2(4) . .
O4 K1 O5 C9 153.4(3) . .
O6 K1 O5 C9 -28.3(2) . .
O1 K1 O5 C9 -50.6(2) . .
O3 K1 O5 C9 172.2(2) . .
C16 K1 O5 C9 -115.9(3) 8_655 .
Si1 K1 O5 C9 47.7(2) . .
O7 K1 O6 C10 -98.5(3) . .
O2 K1 O6 C10 158.8(2) . .
O4 K1 O6 C10 -5.1(3) . .
O1 K1 O6 C10 150.2(3) . .
O3 K1 O6 C10 74.1(4) . .
O5 K1 O6 C10 -6.8(2) . .
C16 K1 O6 C10 68.1(3) 8_655 .
Si1 K1 O6 C10 -121.6(3) . .
O7 K1 O6 C11 126.8(2) . .
O2 K1 O6 C11 24.1(3) . .
O4 K1 O6 C11 -139.9(2) . .
O1 K1 O6 C11 15.5(2) . .
O3 K1 O6 C11 -60.6(4) . .
O5 K1 O6 C11 -141.5(3) . .
C16 K1 O6 C11 -66.6(3) 8_655 .
Si1 K1 O6 C11 103.6(2) . .
Si2 Si1 O7 C13 -45.9(4) . .
Si3 Si1 O7 C13 58.3(4) . .
K1 Si1 O7 C13 -179.4(4) . .
Si2 Si1 O7 K1 133.52(10) . .
Si3 Si1 O7 K1 -122.34(10) . .
O2 K1 O7 C13 -115.6(4) . .
O4 K1 O7 C13 3.1(4) . .
O6 K1 O7 C13 121.5(4) . .
O1 K1 O7 C13 -174.0(4) . .
O3 K1 O7 C13 -56.2(4) . .
O5 K1 O7 C13 61.2(4) . .
C16 K1 O7 C13 18.7(7) 8_655 .
Si1 K1 O7 C13 179.4(5) . .
O2 K1 O7 Si1 65.02(15) . .
O4 K1 O7 Si1 -176.25(15) . .
O6 K1 O7 Si1 -57.88(16) . .
O1 K1 O7 Si1 6.63(18) . .
O3 K1 O7 Si1 124.46(14) . .
O5 K1 O7 Si1 -118.14(14) . .
C16 K1 O7 Si1 -160.6(4) 8_655 .
C12 O1 C1 C2 -177.0(4) . .
K1 O1 C1 C2 60.4(4) . .
C3 O2 C2 C1 -176.9(3) . .
K1 O2 C2 C1 35.6(4) . .
O1 C1 C2 O2 -65.6(5) . .
C2 O2 C3 C4 -177.6(3) . .
K1 O2 C3 C4 -30.7(4) . .
C5 O3 C4 C3 174.1(3) . .
K1 O3 C4 C3 -62.8(3) . .
O2 C3 C4 O3 64.2(4) . .
C4 O3 C5 C6 172.0(3) . .
K1 O3 C5 C6 51.4(4) . .
C7 O4 C6 C5 -170.5(3) . .
K1 O4 C6 C5 49.7(4) . .
O3 C5 C6 O4 -68.4(4) . .
C6 O4 C7 C8 -177.6(3) . .
K1 O4 C7 C8 -38.6(4) . .
C9 O5 C8 C7 176.9(3) . .
K1 O5 C8 C7 -62.3(3) . .
O4 C7 C8 O5 69.3(4) . .
C8 O5 C9 C10 -179.0(3) . .
K1 O5 C9 C10 60.9(3) . .
C11 O6 C10 C9 174.7(3) . .
K1 O6 C10 C9 39.6(4) . .
O5 C9 C10 O6 -68.5(4) . .
C10 O6 C11 C12 174.4(3) . .
K1 O6 C11 C12 -48.4(4) . .
C1 O1 C12 C11 -174.0(4) . .
K1 O1 C12 C11 -52.9(4) . .
O6 C11 C12 O1 69.8(5) . .
C15 Si2 C16 K1 142.4(8) . 8_665
C14 Si2 C16 K1 31.5(9) . 8_665
Si1 Si2 C16 K1 -91.5(8) . 8_665
